data_4106459
loop_
_publ_author_name
'Kenichiro Nakai'
'Takuya Kurahashi'
'Seijiro Matsubara'

_publ_section_title
;
 Nickel-Catalyzed Cycloaddition of o-Arylcarboxybenzonitriles and Alkynes
 via Cleavage of Two Carbon-Carbon \s Bonds
;
_journal_name_full 'Journal of the American Chemical Society'
_journal_page_first 11066
_journal_page_last 11068
_journal_paper_doi 10.1021/ja203829j
_journal_volume 133
_journal_year 2011
_chemical_formula_sum 'C15 H18 O2'
_chemical_formula_weight 230.29
_chemical_name_systematic
; 
 ? 
;
_space_group_IT_number 14
_symmetry_cell_setting monoclinic
_symmetry_space_group_name_Hall '-P 2yn'
_symmetry_space_group_name_H-M 'P 1 21/n 1'
_atom_sites_solution_hydrogens geom
_atom_sites_solution_primary direct
_atom_sites_solution_secondary difmap
_audit_creation_method SHELXL-97
_cell_angle_alpha 90.00
_cell_angle_beta 118.6190(10)
_cell_angle_gamma 90.00
_cell_formula_units_Z 8
_cell_length_a 9.5116(7)
_cell_length_b 32.412(3)
_cell_length_c 9.5796(7)
_cell_measurement_reflns_used 4936
_cell_measurement_temperature 273(2)
_cell_measurement_theta_max 26.85
_cell_measurement_theta_min 2.48
_cell_volume 2592.5(4)
_computing_cell_refinement 'Bruker SMART'
_computing_data_collection 'Bruker SMART'
_computing_data_reduction 'Bruker SAINT'
_computing_molecular_graphics 'Bruker SHELXTL'
_computing_publication_material 'Bruker SHELXTL'
_computing_structure_refinement 'SHELXL-97 (Sheldrick, 1997)'
_computing_structure_solution 'SHELXS-97 (Sheldrick, 1990)'
_diffrn_ambient_temperature 273(2)
_diffrn_measured_fraction_theta_full 0.996
_diffrn_measured_fraction_theta_max 0.996
_diffrn_measurement_device_type 'CCD area detector'
_diffrn_measurement_method 'phi and omega scans'
_diffrn_radiation_monochromator graphite
_diffrn_radiation_source 'fine-focus sealed tube'
_diffrn_radiation_type MoK\a
_diffrn_radiation_wavelength 0.71073
_diffrn_reflns_av_R_equivalents 0.0302
_diffrn_reflns_av_sigmaI/netI 0.0278
_diffrn_reflns_limit_h_max 11
_diffrn_reflns_limit_h_min -12
_diffrn_reflns_limit_k_max 17
_diffrn_reflns_limit_k_min -41
_diffrn_reflns_limit_l_max 12
_diffrn_reflns_limit_l_min -12
_diffrn_reflns_number 15695
_diffrn_reflns_theta_full 27.02
_diffrn_reflns_theta_max 27.02
_diffrn_reflns_theta_min 2.48
_exptl_absorpt_coefficient_mu 0.077
_exptl_absorpt_correction_T_max 0.9272
_exptl_absorpt_correction_T_min 0.9272
_exptl_absorpt_correction_type none
_exptl_crystal_colour colorless
_exptl_crystal_density_diffrn 1.180
_exptl_crystal_description prism
_exptl_crystal_F_000 992
_exptl_crystal_size_max 1.00
_exptl_crystal_size_mid 1.00
_exptl_crystal_size_min 1.00
_refine_diff_density_max 0.729
_refine_diff_density_min -0.299
_refine_diff_density_rms 0.063
_refine_ls_extinction_method none
_refine_ls_goodness_of_fit_ref 1.037
_refine_ls_hydrogen_treatment constr
_refine_ls_matrix_type full
_refine_ls_number_parameters 311
_refine_ls_number_reflns 5652
_refine_ls_number_restraints 0
_refine_ls_restrained_S_all 1.037
_refine_ls_R_factor_all 0.0866
_refine_ls_R_factor_gt 0.0698
_refine_ls_shift/su_max 0.001
_refine_ls_shift/su_mean 0.000
_refine_ls_structure_factor_coef Fsqd
_refine_ls_weighting_details 'calc w=1/[\s^2^(Fo^2^)+(0.1034P)^2^+0.9032P] where P=(Fo^2^+2Fc^2^)/3'
_refine_ls_weighting_scheme calc
_refine_ls_wR_factor_gt 0.1901
_refine_ls_wR_factor_ref 0.2057
_reflns_number_gt 4228
_reflns_number_total 5652
_reflns_threshold_expression >2sigma(I)
_cod_data_source_file ja203829j_si_005.cif
_cod_data_source_block 19kn
_cod_original_cell_volume 2592.5(3)
_cod_database_code 4106459

loop_
_symmetry_equiv_pos_as_xyz
'x, y, z'
'-x+1/2, y+1/2, -z+1/2'
'-x, -y, -z'
'x-1/2, -y-1/2, z-1/2'

loop_
_atom_site_label
_atom_site_type_symbol
_atom_site_fract_x
_atom_site_fract_y
_atom_site_fract_z
_atom_site_U_iso_or_equiv
_atom_site_adp_type
_atom_site_occupancy
_atom_site_symmetry_multiplicity
_atom_site_calc_flag
_atom_site_refinement_flags
O1 O -0.08678(17) 1.05692(4) 0.14827(18) 0.0558(4) Uani 1 1 d .
O2 O -0.3107(2) 1.03983(5) 0.1443(2) 0.0763(5) Uani 1 1 d .
O3 O 0.0705(3) 0.17335(7) 0.9260(4) 0.1232(10) Uani 1 1 d .
O4 O 0.3038(2) 0.15764(5) 0.9510(2) 0.0715(5) Uani 1 1 d .
C1 C 0.0624(2) 1.04740(6) 0.1684(2) 0.0460(4) Uani 1 1 d .
C2 C 0.1227(2) 1.00755(6) 0.2070(2) 0.0445(4) Uani 1 1 d .
C3 C 0.0246(2) 0.97566(6) 0.2244(2) 0.0444(4) Uani 1 1 d .
C4 C -0.1226(2) 0.98567(6) 0.2044(2) 0.0459(4) Uani 1 1 d .
C5 C 0.4453(2) 0.20382(6) 0.8660(2) 0.0480(4) Uani 1 1 d .
C6 C 0.2759(2) 1.00105(7) 0.2241(3) 0.0587(5) Uani 1 1 d .
H6 H 0.3207 0.9748 0.2494 0.070 Uiso 1 1 calc R
C7 C 0.1464(3) 1.07936(7) 0.1470(3) 0.0562(5) Uani 1 1 d .
H7 H 0.1021 1.1056 0.1203 0.067 Uiso 1 1 calc R
C8 C -0.1824(2) 1.02782(6) 0.1645(2) 0.0512(5) Uani 1 1 d .
C9 C -0.2368(2) 0.95616(7) 0.2197(2) 0.0524(5) Uani 1 1 d .
H9A H -0.2150 0.9285 0.1967 0.063 Uiso 1 1 calc R
H9B H -0.3453 0.9632 0.1408 0.063 Uiso 1 1 calc R
C10 C 0.3229(2) 0.23494(7) 0.8303(2) 0.0525(5) Uani 1 1 d .
C11 C 0.5455(3) 0.13526(7) 0.9689(3) 0.0649(6) Uani 1 1 d .
H11 H 0.5345 0.1106 1.0124 0.078 Uiso 1 1 calc R
C12 C 0.2963(3) 1.07169(8) 0.1659(3) 0.0637(6) Uani 1 1 d .
H12 H 0.3545 1.0930 0.1527 0.076 Uiso 1 1 calc R
C13 C 0.4322(2) 0.16612(6) 0.9278(3) 0.0528(5) Uani 1 1 d .
C14 C 0.1935(3) 0.22506(7) 0.8456(3) 0.0636(6) Uani 1 1 d .
C15 C 0.5789(3) 0.20898(8) 0.8428(3) 0.0620(6) Uani 1 1 d .
H15 H 0.5921 0.2337 0.8011 0.074 Uiso 1 1 calc R
C16 C 0.0931(3) 0.93269(6) 0.2678(3) 0.0549(5) Uani 1 1 d .
H16A H 0.1476 0.9261 0.2072 0.066 Uiso 1 1 calc R
H16B H 0.0059 0.9132 0.2377 0.066 Uiso 1 1 calc R
C17 C 0.3615(3) 1.03261(9) 0.2042(3) 0.0662(6) Uani 1 1 d .
H17 H 0.4631 1.0276 0.2166 0.079 Uiso 1 1 calc R
C18 C -0.2260(3) 0.95642(8) 0.3835(3) 0.0640(6) Uani 1 1 d .
H18A H -0.1190 0.9481 0.4620 0.077 Uiso 1 1 calc R
H18B H -0.2431 0.9843 0.4087 0.077 Uiso 1 1 calc R
C19 C 0.3481(3) 0.27719(7) 0.7808(3) 0.0648(6) Uani 1 1 d .
H19A H 0.2464 0.2916 0.7301 0.078 Uiso 1 1 calc R
H19B H 0.3855 0.2743 0.7033 0.078 Uiso 1 1 calc R
C20 C 0.6912(3) 0.17811(9) 0.8807(3) 0.0740(7) Uani 1 1 d .
H20 H 0.7784 0.1820 0.8631 0.089 Uiso 1 1 calc R
C21 C 0.6741(3) 0.14157(8) 0.9444(3) 0.0720(7) Uani 1 1 d .
H21 H 0.7509 0.1210 0.9711 0.086 Uiso 1 1 calc R
C22 C 0.1807(3) 0.18470(8) 0.9074(4) 0.0761(7) Uani 1 1 d .
C23 C 0.0488(3) 0.25279(9) 0.8004(3) 0.0761(7) Uani 1 1 d .
H23A H 0.0444 0.2735 0.7253 0.091 Uiso 1 1 calc R
H23B H -0.0482 0.2364 0.7489 0.091 Uiso 1 1 calc R
C24 C 0.2099(3) 0.92752(7) 0.4439(3) 0.0672(6) Uani 1 1 d .
H24A H 0.2920 0.9486 0.4768 0.081 Uiso 1 1 calc R
H24B H 0.1532 0.9314 0.5044 0.081 Uiso 1 1 calc R
C25 C 0.4681(3) 0.30275(7) 0.9198(3) 0.0723(7) Uani 1 1 d .
H25A H 0.5681 0.2877 0.9743 0.087 Uiso 1 1 calc R
H25B H 0.4278 0.3070 0.9946 0.087 Uiso 1 1 calc R
C26 C -0.3461(3) 0.92816(9) 0.3944(3) 0.0737(7) Uani 1 1 d .
H26A H -0.4517 0.9349 0.3117 0.111 Uiso 1 1 calc R
H26B H -0.3414 0.9315 0.4961 0.111 Uiso 1 1 calc R
H26C H -0.3217 0.9001 0.3825 0.111 Uiso 1 1 calc R
C27 C 0.0558(4) 0.27353(9) 0.9413(4) 0.0863(8) Uani 1 1 d .
H27A H 0.1500 0.2910 0.9909 0.104 Uiso 1 1 calc R
H27B H 0.0631 0.2531 1.0183 0.104 Uiso 1 1 calc R
C28 C 0.2881(4) 0.88544(9) 0.4805(4) 0.0935(9) Uani 1 1 d .
H28A H 0.2071 0.8645 0.4353 0.140 Uiso 1 1 calc R
H28B H 0.3476 0.8817 0.5937 0.140 Uiso 1 1 calc R
H28C H 0.3592 0.8834 0.4359 0.140 Uiso 1 1 calc R
C29 C -0.1004(4) 0.30055(10) 0.8877(5) 0.1066(11) Uani 1 1 d .
H29A H -0.1066 0.3209 0.8120 0.160 Uiso 1 1 calc R
H29B H -0.0960 0.3141 0.9788 0.160 Uiso 1 1 calc R
H29C H -0.1931 0.2831 0.8398 0.160 Uiso 1 1 calc R
C30 C 0.4995(4) 0.34450(9) 0.8672(5) 0.1130(12) Uani 1 1 d .
H30A H 0.5368 0.3405 0.7911 0.170 Uiso 1 1 calc R
H30B H 0.5794 0.3591 0.9578 0.170 Uiso 1 1 calc R
H30C H 0.4022 0.3603 0.8195 0.170 Uiso 1 1 calc R

loop_
_atom_site_aniso_label
_atom_site_aniso_U_11
_atom_site_aniso_U_22
_atom_site_aniso_U_33
_atom_site_aniso_U_23
_atom_site_aniso_U_13
_atom_site_aniso_U_12
O1 0.0547(8) 0.0429(7) 0.0761(9) 0.0067(6) 0.0365(7) 0.0071(6)
O2 0.0594(9) 0.0720(11) 0.1128(14) 0.0146(10) 0.0535(10) 0.0174(8)
O3 0.0920(15) 0.0772(14) 0.239(3) 0.0334(17) 0.1106(19) 0.0011(11)
O4 0.0686(10) 0.0470(8) 0.1121(14) 0.0126(8) 0.0539(10) 0.0002(7)
C1 0.0465(10) 0.0458(10) 0.0468(10) -0.0012(8) 0.0233(8) -0.0003(8)
C2 0.0437(9) 0.0476(10) 0.0421(9) 0.0000(7) 0.0206(8) 0.0019(8)
C3 0.0476(10) 0.0425(9) 0.0421(9) -0.0010(7) 0.0207(8) 0.0014(8)
C4 0.0480(10) 0.0468(10) 0.0442(9) -0.0012(8) 0.0231(8) -0.0009(8)
C5 0.0471(10) 0.0522(11) 0.0427(9) -0.0018(8) 0.0199(8) -0.0029(8)
C6 0.0503(11) 0.0667(13) 0.0632(12) 0.0071(10) 0.0304(10) 0.0096(10)
C7 0.0641(13) 0.0500(11) 0.0569(12) 0.0000(9) 0.0310(10) -0.0066(10)
C8 0.0481(11) 0.0520(11) 0.0585(11) 0.0026(9) 0.0296(9) 0.0043(9)
C9 0.0523(11) 0.0536(11) 0.0542(11) -0.0023(9) 0.0280(9) -0.0069(9)
C10 0.0477(10) 0.0545(11) 0.0501(11) 0.0067(9) 0.0192(9) -0.0005(9)
C11 0.0703(14) 0.0479(11) 0.0737(15) -0.0027(10) 0.0321(12) 0.0039(10)
C12 0.0656(14) 0.0720(15) 0.0596(13) -0.0029(11) 0.0348(11) -0.0200(12)
C13 0.0513(11) 0.0476(11) 0.0582(12) -0.0036(9) 0.0252(9) -0.0025(9)
C14 0.0526(12) 0.0579(13) 0.0801(15) 0.0057(11) 0.0317(11) 0.0027(10)
C15 0.0635(13) 0.0697(14) 0.0618(13) -0.0014(11) 0.0372(11) -0.0052(11)
C16 0.0579(12) 0.0429(10) 0.0618(12) -0.0002(9) 0.0269(10) 0.0037(9)
C17 0.0482(11) 0.0915(18) 0.0651(13) 0.0024(12) 0.0321(10) -0.0043(12)
C18 0.0683(14) 0.0714(14) 0.0591(12) -0.0059(11) 0.0362(11) -0.0114(11)
C19 0.0607(13) 0.0615(13) 0.0683(14) 0.0227(11) 0.0277(11) 0.0052(10)
C20 0.0621(14) 0.0907(19) 0.0815(16) -0.0117(14) 0.0442(13) 0.0028(13)
C21 0.0651(14) 0.0679(15) 0.0811(16) -0.0114(13) 0.0334(13) 0.0130(12)
C22 0.0627(14) 0.0558(13) 0.123(2) 0.0068(13) 0.0553(15) -0.0022(11)
C23 0.0690(15) 0.0785(17) 0.0775(16) 0.0022(13) 0.0324(13) 0.0008(13)
C24 0.0729(15) 0.0549(13) 0.0657(14) 0.0096(10) 0.0266(12) 0.0102(11)
C25 0.0743(15) 0.0552(13) 0.0872(17) 0.0110(12) 0.0384(14) -0.0027(11)
C26 0.0702(15) 0.0906(18) 0.0714(15) 0.0083(13) 0.0428(13) -0.0078(13)
C27 0.093(2) 0.0741(17) 0.0836(18) -0.0059(14) 0.0362(16) -0.0046(15)
C28 0.092(2) 0.0671(16) 0.104(2) 0.0289(15) 0.0329(17) 0.0246(15)
C29 0.095(2) 0.080(2) 0.167(3) -0.010(2) 0.080(2) 0.0129(17)
C30 0.111(3) 0.0677(18) 0.154(3) 0.0206(19) 0.058(2) -0.0202(17)

loop_
_atom_type_symbol
_atom_type_description
_atom_type_scat_dispersion_real
_atom_type_scat_dispersion_imag
_atom_type_scat_source
C C 0.0033 0.0016 'International Tables Vol C Tables 4.2.6.8 and 6.1.1.4'
H H 0.0000 0.0000 'International Tables Vol C Tables 4.2.6.8 and 6.1.1.4'
O O 0.0106 0.0060 'International Tables Vol C Tables 4.2.6.8 and 6.1.1.4'

loop_
_geom_angle_atom_site_label_1
_geom_angle_atom_site_label_2
_geom_angle_atom_site_label_3
_geom_angle
C8 O1 C1 121.82(15)
C22 O4 C13 121.65(18)
O1 C1 C7 116.32(18)
O1 C1 C2 120.88(17)
C7 C1 C2 122.80(18)
C1 C2 C6 116.35(18)
C1 C2 C3 119.06(17)
C6 C2 C3 124.58(18)
C4 C3 C2 119.21(17)
C4 C3 C16 122.65(18)
C2 C3 C16 118.12(17)
C3 C4 C8 120.48(17)
C3 C4 C9 125.24(18)
C8 C4 C9 114.27(17)
C13 C5 C15 116.46(19)
C13 C5 C10 119.11(18)
C15 C5 C10 124.43(19)
C17 C6 C2 121.5(2)
C17 C6 H6 119.2
C2 C6 H6 119.2
C12 C7 C1 118.9(2)
C12 C7 H7 120.5
C1 C7 H7 120.5
O2 C8 O1 115.83(19)
O2 C8 C4 125.63(19)
O1 C8 C4 118.54(16)
C4 C9 C18 113.62(17)
C4 C9 H9A 108.8
C18 C9 H9A 108.8
C4 C9 H9B 108.8
C18 C9 H9B 108.8
H9A C9 H9B 107.7
C14 C10 C5 118.73(19)
C14 C10 C19 122.8(2)
C5 C10 C19 118.43(18)
C21 C11 C13 118.9(2)
C21 C11 H11 120.6
C13 C11 H11 120.6
C7 C12 C17 120.5(2)
C7 C12 H12 119.8
C17 C12 H12 119.8
O4 C13 C11 116.29(19)
O4 C13 C5 120.95(18)
C11 C13 C5 122.8(2)
C10 C14 C22 120.9(2)
C10 C14 C23 125.3(2)
C22 C14 C23 113.8(2)
C20 C15 C5 121.2(2)
C20 C15 H15 119.4
C5 C15 H15 119.4
C3 C16 C24 113.37(17)
C3 C16 H16A 108.9
C24 C16 H16A 108.9
C3 C16 H16B 108.9
C24 C16 H16B 108.9
H16A C16 H16B 107.7
C6 C17 C12 119.9(2)
C6 C17 H17 120.0
C12 C17 H17 120.0
C26 C18 C9 112.89(19)
C26 C18 H18A 109.0
C9 C18 H18A 109.0
C26 C18 H18B 109.0
C9 C18 H18B 109.0
H18A C18 H18B 107.8
C10 C19 C25 112.72(19)
C10 C19 H19A 109.0
C25 C19 H19A 109.0
C10 C19 H19B 109.0
C25 C19 H19B 109.0
H19A C19 H19B 107.8
C21 C20 C15 120.0(2)
C21 C20 H20 120.0
C15 C20 H20 120.0
C11 C21 C20 120.7(2)
C11 C21 H21 119.7
C20 C21 H21 119.7
O3 C22 O4 116.2(2)
O3 C22 C14 125.5(2)
O4 C22 C14 118.3(2)
C27 C23 C14 111.7(2)
C27 C23 H23A 109.3
C14 C23 H23A 109.3
C27 C23 H23B 109.3
C14 C23 H23B 109.3
H23A C23 H23B 107.9
C28 C24 C16 111.9(2)
C28 C24 H24A 109.2
C16 C24 H24A 109.2
C28 C24 H24B 109.2
C16 C24 H24B 109.2
H24A C24 H24B 107.9
C19 C25 C30 112.2(3)
C19 C25 H25A 109.2
C30 C25 H25A 109.2
C19 C25 H25B 109.2
C30 C25 H25B 109.2
H25A C25 H25B 107.9
C18 C26 H26A 109.5
C18 C26 H26B 109.5
H26A C26 H26B 109.5
C18 C26 H26C 109.5
H26A C26 H26C 109.5
H26B C26 H26C 109.5
C23 C27 C29 109.3(3)
C23 C27 H27A 109.8
C29 C27 H27A 109.8
C23 C27 H27B 109.8
C29 C27 H27B 109.8
H27A C27 H27B 108.3
C24 C28 H28A 109.5
C24 C28 H28B 109.5
H28A C28 H28B 109.5
C24 C28 H28C 109.5
H28A C28 H28C 109.5
H28B C28 H28C 109.5
C27 C29 H29A 109.5
C27 C29 H29B 109.5
H29A C29 H29B 109.5
C27 C29 H29C 109.5
H29A C29 H29C 109.5
H29B C29 H29C 109.5
C25 C30 H30A 109.5
C25 C30 H30B 109.5
H30A C30 H30B 109.5
C25 C30 H30C 109.5
H30A C30 H30C 109.5
H30B C30 H30C 109.5

loop_
_geom_bond_atom_site_label_1
_geom_bond_atom_site_label_2
_geom_bond_distance
O1 C8 1.370(2)
O1 C1 1.372(2)
O2 C8 1.205(2)
O3 C22 1.202(3)
O4 C22 1.359(3)
O4 C13 1.370(3)
C1 C7 1.382(3)
C1 C2 1.390(3)
C2 C6 1.402(3)
C2 C3 1.454(3)
C3 C4 1.358(3)
C3 C16 1.509(3)
C4 C8 1.459(3)
C4 C9 1.507(3)
C5 C13 1.389(3)
C5 C15 1.401(3)
C5 C10 1.452(3)
C6 C17 1.376(3)
C6 H6 0.9300
C7 C12 1.371(3)
C7 H7 0.9300
C9 C18 1.523(3)
C9 H9A 0.9700
C9 H9B 0.9700
C10 C14 1.346(3)
C10 C19 1.505(3)
C11 C21 1.367(3)
C11 C13 1.382(3)
C11 H11 0.9300
C12 C17 1.380(4)
C12 H12 0.9300
C14 C22 1.465(3)
C14 C23 1.523(3)
C15 C20 1.379(4)
C15 H15 0.9300
C16 C24 1.521(3)
C16 H16A 0.9700
C16 H16B 0.9700
C17 H17 0.9300
C18 C26 1.507(3)
C18 H18A 0.9700
C18 H18B 0.9700
C19 C25 1.519(4)
C19 H19A 0.9700
C19 H19B 0.9700
C20 C21 1.377(4)
C20 H20 0.9300
C21 H21 0.9300
C23 C27 1.480(4)
C23 H23A 0.9700
C23 H23B 0.9700
C24 C28 1.512(3)
C24 H24A 0.9700
C24 H24B 0.9700
C25 C30 1.523(4)
C25 H25A 0.9700
C25 H25B 0.9700
C26 H26A 0.9600
C26 H26B 0.9600
C26 H26C 0.9600
C27 C29 1.583(4)
C27 H27A 0.9700
C27 H27B 0.9700
C28 H28A 0.9600
C28 H28B 0.9600
C28 H28C 0.9600
C29 H29A 0.9600
C29 H29B 0.9600
C29 H29C 0.9600
C30 H30A 0.9600
C30 H30B 0.9600
C30 H30C 0.9600
